data_7120552
loop_
_publ_author_name
'Su, Zhong-Min'
'Li, Xiao-Xin'
'Shen, Feng-Cui'
'Liu, Jiang'
'Li, Shun-Li'
'Dong, Long-Zhang'
'Fu, Qiang'
'Lan, Ya-Qian'

_publ_section_title
;
 A High Stable Polyoxometalate-Based Metal-Organic Framework with ABW
 Zeolite-Like Structure
;
_journal_name_full 'Chem. Commun.'
_journal_paper_doi 10.1039/C7CC05552H
_journal_year 2017
_chemical_formula_moiety '0.25(C104 H80 Mo96 N36 O336 P8 Zn32), 3(H2 O)'
_chemical_formula_sum 'C26 H26 Mo24 N9 O87 P2 Zn8'
_chemical_formula_weight 4744.02
_space_group_crystal_system orthorhombic
_space_group_IT_number 72
_space_group_name_Hall '-I 2 2c'
_space_group_name_H-M_alt 'I b a m'
_symmetry_space_group_name_Hall '-I 2 2c'
_symmetry_space_group_name_H-M 'I b a m'
_atom_sites_solution_hydrogens mixed
_atom_sites_solution_primary dual
_audit_creation_date 2017-06-09
_audit_creation_method
;
Olex2 1.2
(compiled 2017.03.28 svn.r3405 for OlexSys, GUI svn.r5337)
;
_audit_update_record
;
2017-06-09 deposited with the CCDC.
2017-08-14 downloaded from the CCDC.
;
_cell_angle_alpha 90
_cell_angle_beta 90
_cell_angle_gamma 90
_cell_formula_units_Z 8
_cell_length_a 20.1749(16)
_cell_length_b 38.738(3)
_cell_length_c 52.010(4)
_cell_measurement_reflns_used 9200
_cell_measurement_temperature 294(2)
_cell_measurement_theta_max 24.925
_cell_measurement_theta_min 2.575
_cell_volume 40648(5)
_computing_cell_refinement 'SAINT v8.37A (Bruker, 2015)'
_computing_data_reduction 'SAINT v8.37A (Bruker, 2015)'
_computing_molecular_graphics 'Olex2 (Dolomanov et al., 2009)'
_computing_publication_material 'Olex2 (Dolomanov et al., 2009)'
_computing_structure_refinement 'ShelXL (Sheldrick, 2015)'
_computing_structure_solution 'ShelXT (Sheldrick, 2015)'
_diffrn_ambient_temperature 293.71
_diffrn_measured_fraction_theta_full 0.992
_diffrn_measured_fraction_theta_max 0.992
_diffrn_measurement_device_type 'BrukerAXS area detector'
_diffrn_radiation_type MoK\a
_diffrn_radiation_wavelength 0.71073
_diffrn_reflns_av_R_equivalents 0.0354
_diffrn_reflns_av_unetI/netI 0.0274
_diffrn_reflns_Laue_measured_fraction_full 0.992
_diffrn_reflns_Laue_measured_fraction_max 0.992
_diffrn_reflns_limit_h_max 16
_diffrn_reflns_limit_h_min -24
_diffrn_reflns_limit_k_max 46
_diffrn_reflns_limit_k_min -34
_diffrn_reflns_limit_l_max 50
_diffrn_reflns_limit_l_min -61
_diffrn_reflns_number 109435
_diffrn_reflns_point_group_measured_fraction_full 0.992
_diffrn_reflns_point_group_measured_fraction_max 0.992
_diffrn_reflns_theta_full 25.119
_diffrn_reflns_theta_max 25.119
_diffrn_reflns_theta_min 2.165
_exptl_absorpt_coefficient_mu 2.421
_exptl_absorpt_correction_T_max 0.7452
_exptl_absorpt_correction_T_min 0.4741
_exptl_absorpt_correction_type multi-scan
_exptl_absorpt_process_details
;
SADABS-2014/5 (Bruker,2014/5) was used for absorption correction.
wR2(int) was 0.1091 before and 0.0569 after correction.
The Ratio of minimum to maximum transmission is 0.6362.
The \l/2 correction factor is Not present.
;
_exptl_crystal_colour 'dull dark black'
_exptl_crystal_colour_lustre dull
_exptl_crystal_colour_modifier dark
_exptl_crystal_colour_primary black
_exptl_crystal_density_diffrn 1.550
_exptl_crystal_description block
_exptl_crystal_F_000 17752
_exptl_crystal_size_max 0.34
_exptl_crystal_size_mid 0.32
_exptl_crystal_size_min 0.31
_platon_squeeze_details
;
TITL mo_lixx170I b a mm     R = 0.08
CELL   20.1749   38.7380   52.0100     90.00     90.00     90.00
SPGR Ibam
# Solvent Accessible Volume =     24464
# Electrons Found in S.A.V. =      4163
# Note: Atoms in Void as Cxxx and Qxxx all others
C101 0.061 0.359-0.002 !       2.42 eA-3
C102 0.517 0.172 0.001 !       2.09 eA-3
C103 0.500 1.000 0.168 !       1.89 eA-3
Q104 0.357 0.376 0.167 !       1.75 eA-3
C105 0.500 0.499 0.121 !       1.68 eA-3
C106 0.591 0.298 0.061 !       1.64 eA-3
C107 0.939 0.617-0.001 !       1.64 eA-3
Q108 0.890 0.101 0.069 !       1.61 eA-3
C109 0.523 0.759 0.204 !       1.60 eA-3
C110 0.500 0.501 0.078 !       1.57 eA-3
C111 0.976 0.102 0.001 !       1.52 eA-3
C112 0.921 0.040 0.414 !       1.47 eA-3
C113 0.894 0.078 0.001 !       1.45 eA-3
C114 0.925 0.852 0.000 !       1.44 eA-3
C115 0.913 0.102 0.001 !       1.41 eA-3
Q116 0.190 0.789 0.152 !       1.40 eA-3
C117 0.550 0.985 0.149 !       1.39 eA-3
C118 0.472 0.234 0.001 !       1.39 eA-3
C119 0.964 0.281 0.206 !       1.38 eA-3
C120 0.095 0.950 0.430 !       1.38 eA-3
C121 0.543 0.727 0.433 !       1.35 eA-3
C122 0.999 0.015 0.100 !       1.33 eA-3
C123 0.055 0.203-0.002 !       1.31 eA-3
C124 0.845 0.976 0.168 !       1.30 eA-3
C125 0.949 0.040 0.421 !       1.28 eA-3
C126 0.628 0.961 0.123 !       1.28 eA-3
C127 0.937 0.460 0.142 !       1.28 eA-3
C128 0.888 0.556 0.396 !       1.28 eA-3
Q129 0.606 0.423 0.363 !       1.25 eA-3
C130 0.023 0.164-0.001 !       1.24 eA-3
C131 0.382 0.573 0.078 !       1.24 eA-3
C132 0.486 0.359 0.002 !       1.23 eA-3
C133 0.364 0.055 0.093 !       1.22 eA-3
C134 0.124 0.554 0.125 !       1.22 eA-3
Q135 0.854 0.835 0.450 !       1.21 eA-3
C136 0.379 0.655 0.075 !       1.20 eA-3
Q137 0.808 0.680 0.000 !       1.20 eA-3
C138 0.298 0.716 0.249 !       1.19 eA-3
Q139 0.576 0.330 0.384 !       1.19 eA-3
C140 0.018 0.963 0.408 !       1.18 eA-3
C141 0.860 0.063 0.437 !       1.18 eA-3
C142 0.485 0.255 0.308 !       1.17 eA-3
Q143 0.849 0.156 0.000 !       1.16 eA-3
C144 0.380 0.552 0.488 !       1.16 eA-3
C145 0.269 0.227 0.001 !       1.16 eA-3
C146 0.955 0.016 0.378 !       1.15 eA-3
C147 0.918 0.361 0.485 !       1.14 eA-3
C148 0.871 0.359 0.091 !       1.14 eA-3
C149 0.136 0.024 0.158 !       1.14 eA-3
C150 0.376 0.086 0.089 !       1.14 eA-3
C151 0.900 0.047 0.004 !       1.14 eA-3
C152 0.577 0.468 0.154 !       1.13 eA-3
C153 0.051 0.547 0.062 !       1.13 eA-3
C154 0.436 0.073 0.062 !       1.12 eA-3
C155 0.970 0.493 0.347 !       1.12 eA-3
C156 0.023 0.032 0.119 !       1.12 eA-3
C157 0.529 0.039 0.184 !       1.11 eA-3
C158 0.607 0.897 0.074 !       1.11 eA-3
C159 0.687 0.961 0.142 !       1.11 eA-3
C160 0.628 0.132 0.419 !       1.11 eA-3
C161 0.250 0.250 0.250 !       1.09 eA-3
C162 0.395 0.679 0.056 !       1.09 eA-3
C163 0.437 0.977 0.448 !       1.09 eA-3
C164 0.494 0.726 0.298 !       1.08 eA-3
C165 0.662 0.149 0.436 !       1.07 eA-3
C166 0.409 0.076 0.097 !       1.07 eA-3
C167 0.575 0.375-0.002 !       1.06 eA-3
C168 0.949 0.038 0.394 !       1.06 eA-3
C169 0.502 0.719 0.001 !       1.05 eA-3
C170 0.563 0.493 0.139 !       1.05 eA-3
C171 0.822 0.805 0.246 !       1.04 eA-3
C172 0.121 0.531 0.149 !       1.02 eA-3
C173 1.000 0.502 0.457 !       1.02 eA-3
C174 0.842 0.258 0.000 !       1.02 eA-3
C175 0.404 0.695 0.024 !       1.02 eA-3
C176 0.095 0.986 0.335 !       1.01 eA-3
C177 0.142 0.400 0.396 !       1.01 eA-3
C178 0.966 0.595 0.010 !       1.01 eA-3
C179 0.465 0.502 0.057 !       1.01 eA-3
C180 0.527 0.745 0.289 !       1.01 eA-3
C181 0.287 0.047 0.147 !       0.99 eA-3
C182 0.616 0.078 0.426 !       0.99 eA-3
C183 0.550 0.781 0.000 !       0.98 eA-3
C184 0.126 0.954 0.417 !       0.98 eA-3
Q185 0.310 0.850 0.176 !       0.98 eA-3
C186 0.673 0.938 0.073 !       0.97 eA-3
C187 0.605 0.398 0.078 !       0.97 eA-3
C188 0.395 0.602 0.922 !       0.97 eA-3
C189 0.395 0.601 0.078 !       0.97 eA-3
C190 0.182 0.787 0.266 !       0.96 eA-3
C191 0.210 0.251 0.241 !       0.95 eA-3
C192 0.149 0.617 0.065 !       0.95 eA-3
Q193 0.170 0.367-0.001 !       0.95 eA-3
C194 0.954 0.991 0.371 !       0.95 eA-3
C195 0.971 0.225 0.465 !       0.95 eA-3
C196 0.691 0.763 0.017 !       0.94 eA-3
Q197 0.522 0.554 0.390 !       0.94 eA-3
C198 0.086 0.382 0.418 !       0.94 eA-3
C199 0.516 0.920 0.286 !       0.93 eA-3
;
_refine_diff_density_max 1.357
_refine_diff_density_min -1.338
_refine_diff_density_rms 0.122
_refine_ls_extinction_method none
_refine_ls_goodness_of_fit_ref 1.044
_refine_ls_hydrogen_treatment mixed
_refine_ls_matrix_type full
_refine_ls_number_parameters 722
_refine_ls_number_reflns 18225
_refine_ls_number_restraints 20
_refine_ls_restrained_S_all 1.045
_refine_ls_R_factor_all 0.0769
_refine_ls_R_factor_gt 0.0557
_refine_ls_shift/su_max 0.002
_refine_ls_shift/su_mean 0.000
_refine_ls_structure_factor_coef Fsqd
_refine_ls_weighting_details 'w=1/[\s^2^(Fo^2^)+(0.0810P)^2^+355.2773P] where P=(Fo^2^+2Fc^2^)/3'
_refine_ls_weighting_scheme calc
_refine_ls_wR_factor_gt 0.1534
_refine_ls_wR_factor_ref 0.1764
_reflns_Friedel_coverage 0.000
_reflns_number_gt 13180
_reflns_number_total 18225
_reflns_threshold_expression 'I > 2\s(I)'
_cod_data_source_file c7cc05552h2.cif
_cod_data_source_block mo_lixx170303_1_0m_sq
_cod_original_cell_volume 40648(6)
_cod_database_code 7120552
_shelx_shelxl_version_number 2014/7
_shelx_space_group_comment
;
The symmetry employed for this shelxl refinement is uniquely defined
by the following loop, which should always be used as a source of
symmetry information in preference to the above space-group names.
They are only intended as comments.
;
_olex2_refinement_description
;
1. Fixed Uiso
 At 1.2 times of:
  All H(H,H) groups, All C(H) groups
 At 1.5 times of:
  All O(H) groups
2. Restrained distances
 O1W-H1WA
 0.8 with sigma of 0.05
 H1WB-O1W
 0.8 with sigma of 0.02
 N3-H1WB
 2 with sigma of 0.02
 O36-H36
 0.85 with sigma of 0.01
 O17-H17
 0.85 with sigma of 0.01
 H2W-O2W
 0.8 with sigma of 0.02
 H2W-O35_$1
 1.86 with sigma of 0.02
 Mo11-H36
 2.224216 with sigma of 0.02
 Mo10-H36
 2.598454 with sigma of 0.02
 Mo5-H17
 2.229708 with sigma of 0.02
 Mo6-H17
 2.569345 with sigma of 0.02
3. Restrained planarity
 O1W, N3, N2, N1
 with sigma of 0.03
 O1W, H1WB, N3, N2, N1
 with sigma of 0.1
4. Uiso/Uaniso restraints and constraints
Uanis(C4) \\sim Ueq: with sigma of 0.1 and sigma for terminal atoms of 0.2
5.a Aromatic/amide H refined with riding coordinates:
 C13(H13), C12(H12), C8(H8), C9(H9), C3(H3), C6(H6), C4(H4), C5(H5)
;
_platon_squeeze_void_probe_radius 1.20
_olex2_submission_special_instructions 'No special instructions were received'

loop_
_space_group_symop_operation_xyz
'x, y, z'
'-x, -y, z'
'-x+1/2, y+1/2, -z'
'x+1/2, -y+1/2, -z'
'x+1/2, y+1/2, z+1/2'
'-x+1/2, -y+1/2, z+1/2'
'-x+1, y+1, -z+1/2'
'x+1, -y+1, -z+1/2'
'-x, -y, -z'
'x, y, -z'
'x-1/2, -y-1/2, z'
'-x-1/2, y-1/2, z'
'-x+1/2, -y+1/2, -z+1/2'
'x+1/2, y+1/2, -z+1/2'
'x, -y, z+1/2'
'-x, y, z+1/2'

loop_
_atom_site_label
_atom_site_type_symbol
_atom_site_fract_x
_atom_site_fract_y
_atom_site_fract_z
_atom_site_U_iso_or_equiv
_atom_site_adp_type
_atom_site_occupancy
_atom_site_site_symmetry_order
_atom_site_calc_flag
_atom_site_refinement_flags_posn
_atom_site_refinement_flags_adp
_atom_site_refinement_flags_occupancy
_atom_site_disorder_assembly
_atom_site_disorder_group
Mo2 Mo 0.90644(4) 0.34198(2) 0.58168(2) 0.0674(2) Uani 1 1 d . . . . .
Mo12 Mo 0.81505(4) 0.29913(2) 0.56556(2) 0.0681(2) Uani 1 1 d . . . . .
Mo11 Mo 0.70263(4) 0.25930(2) 0.60473(2) 0.0692(2) Uani 1 1 d D . . . .
Mo1 Mo 0.87534(4) 0.42359(2) 0.60369(2) 0.0716(2) Uani 1 1 d . . . . .
Mo8 Mo 0.72313(4) 0.44567(2) 0.60381(2) 0.0758(2) Uani 1 1 d . . . . .
Mo3 Mo 0.91833(4) 0.36219(2) 0.64818(2) 0.0765(2) Uani 1 1 d . . . . .
Mo5 Mo 0.71217(4) 0.27772(2) 0.66436(2) 0.0756(2) Uani 1 1 d D . . . .
Mo10 Mo 0.64664(4) 0.32391(2) 0.56518(2) 0.0742(2) Uani 1 1 d D . . . .
Mo9 Mo 0.61144(4) 0.38529(2) 0.58221(2) 0.0773(2) Uani 1 1 d . . . . .
Mo7 Mo 0.62081(4) 0.40538(2) 0.64728(2) 0.0831(3) Uani 1 1 d . . . . .
Mo4 Mo 0.83553(5) 0.33424(2) 0.68064(2) 0.0823(3) Uani 1 1 d . . . . .
Mo6 Mo 0.66351(5) 0.35968(2) 0.68084(2) 0.0854(3) Uani 1 1 d D . . . .
Zn4 Zn 0.86000(5) 0.27617(3) 0.62908(2) 0.0699(3) Uani 1 1 d . . . . .
Zn2 Zn 0.77304(5) 0.38990(3) 0.55534(2) 0.0719(3) Uani 1 1 d . . . . .
Zn3 Zn 0.58580(5) 0.31649(3) 0.62880(2) 0.0763(3) Uani 1 1 d . . . . .
Zn1 Zn 0.78973(6) 0.42231(3) 0.66245(2) 0.0813(3) Uani 1 1 d . . . . .
P1 P 0.75518(10) 0.35113(5) 0.61925(4) 0.0564(5) Uani 1 1 d . . . . .
O40 O 0.7470(2) 0.33692(14) 0.64710(9) 0.0606(13) Uani 1 1 d . . . . .
O39 O 0.7388(2) 0.32251(13) 0.59944(10) 0.0590(13) Uani 1 1 d . . . . .
O37 O 0.8279(2) 0.36230(13) 0.61536(9) 0.0590(13) Uani 1 1 d . . . . .
O32 O 0.8752(2) 0.29787(14) 0.59543(11) 0.0671(14) Uani 1 1 d . . . . .
O22 O 0.7933(3) 0.42357(14) 0.58179(10) 0.0665(14) Uani 1 1 d . . . . .
O29 O 0.6524(3) 0.28084(15) 0.63395(12) 0.0727(15) Uani 1 1 d . . . . .
O38 O 0.7073(3) 0.38136(14) 0.61516(10) 0.0632(13) Uani 1 1 d . . . . .
O25 O 0.8280(3) 0.34879(15) 0.55976(10) 0.0692(14) Uani 1 1 d . . . . .
O31 O 0.7669(3) 0.26451(15) 0.63403(11) 0.0717(15) Uani 1 1 d . . . . .
O33 O 0.7727(3) 0.25790(14) 0.58324(11) 0.0707(15) Uani 1 1 d . . . . .
O26 O 0.6858(3) 0.36973(16) 0.55969(10) 0.0734(16) Uani 1 1 d . . . . .
O28 O 0.5950(2) 0.33847(15) 0.59556(12) 0.0755(17) Uani 1 1 d . . . . .
O19 O 0.8855(3) 0.31481(16) 0.65185(11) 0.0740(16) Uani 1 1 d . . . . .
O7 O 0.8480(3) 0.38155(16) 0.66865(10) 0.0794(17) Uani 1 1 d . . . . .
O36 O 0.6430(3) 0.27753(16) 0.58315(12) 0.0770(17) Uani 1 1 d D . . . .
H36 H 0.6058(11) 0.2674(13) 0.5859(13) 0.115 Uiso 1 1 d DR . . . .
O5 O 0.7545(4) 0.35447(18) 0.69960(11) 0.091(2) Uani 1 1 d . . . . .
O20 O 0.9621(3) 0.34522(16) 0.61468(12) 0.0763(16) Uani 1 1 d . . . . .
O3 O 0.7012(3) 0.40313(16) 0.66871(11) 0.0824(18) Uani 1 1 d . . . . .
O11 O 0.8015(3) 0.43715(15) 0.62713(11) 0.0738(16) Uani 1 1 d . . . . .
O35 O 0.7279(3) 0.30500(16) 0.54807(11) 0.0768(16) Uani 1 1 d D . . . .
O9 O 0.9209(3) 0.40953(16) 0.63181(12) 0.0800(17) Uani 1 1 d . . . . .
O17 O 0.6599(3) 0.30791(17) 0.68097(12) 0.0853(19) Uani 1 1 d D . . . .
H17 H 0.6229(15) 0.2977(6) 0.6837(15) 0.128 Uiso 1 1 d DR . . . .
N4 N 0.7823(4) 0.4120(2) 0.52060(14) 0.0741(19) Uani 1 1 d . . . . .
O21 O 0.9126(3) 0.39385(16) 0.58095(11) 0.0730(15) Uani 1 1 d . . . . .
O24 O 0.9688(3) 0.33215(18) 0.56226(13) 0.0896(19) Uani 1 1 d . . . . .
O1 O 0.8053(4) 0.45720(19) 0.68802(14) 0.105(2) Uani 1 1 d . . . . .
N5 N 0.7787(6) 0.3926(3) 0.5000 0.080(3) Uani 1 2 d S T P . .
O41 O 0.6781(3) 0.21792(15) 0.60777(14) 0.0866(19) Uani 1 1 d . . . . .
N3 N 0.4731(3) 0.26937(19) 0.63157(10) 0.075(2) Uani 1 1 d D . . . .
O16 O 0.6034(3) 0.35602(15) 0.65141(12) 0.0784(17) Uani 1 1 d . . . . .
O13 O 0.6695(3) 0.44644(15) 0.63190(13) 0.0846(18) Uani 1 1 d . . . . .
O18 O 0.7890(3) 0.28852(17) 0.68109(12) 0.0854(18) Uani 1 1 d . . . . .
O34 O 0.8562(3) 0.28003(18) 0.54175(12) 0.0894(19) Uani 1 1 d . . . . .
O23 O 0.6633(3) 0.43093(16) 0.58063(12) 0.0824(17) Uani 1 1 d . . . . .
O10 O 0.9106(4) 0.46227(18) 0.59645(14) 0.099(2) Uani 1 1 d . . . . .
O15 O 0.5771(3) 0.40248(16) 0.61463(14) 0.0881(19) Uani 1 1 d . . . . .
O2 O 0.7880(5) 0.4161(3) 0.71852(15) 0.129(3) Uani 1 1 d . . . . .
O8 O 0.9860(3) 0.3641(2) 0.66644(14) 0.108(2) Uani 1 1 d . . . . .
O30 O 0.6918(4) 0.23906(18) 0.67608(15) 0.103(2) Uani 1 1 d . . . . .
O4 O 0.6171(4) 0.3689(2) 0.70627(14) 0.116(3) Uani 1 1 d . . . . .
O42 O 0.5922(3) 0.3193(2) 0.54150(14) 0.101(2) Uani 1 1 d . . . . .
N1 N 0.4933(4) 0.30177(19) 0.63407(16) 0.085(2) Uani 1 1 d . . . . .
O12 O 0.7330(4) 0.48773(17) 0.59589(14) 0.101(2) Uani 1 1 d . . . . .
N2 N 0.4083(3) 0.2674(2) 0.63451(16) 0.082(2) Uani 1 1 d . . . . .
O27 O 0.5493(4) 0.39399(19) 0.56226(15) 0.104(2) Uani 1 1 d . . . . .
O14 O 0.5642(4) 0.4253(2) 0.66547(16) 0.114(3) Uani 1 1 d . . . . .
O6 O 0.8845(4) 0.3299(2) 0.70614(13) 0.116(3) Uani 1 1 d . . . . .
O2W O 0.7466(11) 0.3241(4) 0.5000 0.174(7) Uani 1 2 d DS T P . .
O1W O 0.5401(4) 0.2058(3) 0.6218(2) 0.158(4) Uani 1 1 d D . . . .
C7 C 0.7873(5) 0.4447(3) 0.51364(18) 0.085(3) Uani 1 1 d . . . . .
C10 C 0.7981(6) 0.4468(4) 0.7110(2) 0.102(4) Uani 1 1 d . . . . .
C11 C 0.8008(5) 0.4742(3) 0.73175(19) 0.090(3) Uani 1 1 d . . . . .
C13 C 0.8014(7) 0.5078(4) 0.7247(2) 0.120(5) Uani 1 1 d . . . . .
H13 H 0.8016 0.5135 0.7073 0.144 Uiso 1 1 calc R . . . .
C12 C 0.8016(7) 0.4657(3) 0.7568(2) 0.117(4) Uani 1 1 d . . . . .
H12 H 0.8024 0.4427 0.7619 0.140 Uiso 1 1 calc R . . . .
C1 C 0.4402(5) 0.3216(3) 0.6382(3) 0.138(6) Uani 1 1 d . . . . .
C8 C 0.7891(8) 0.4752(3) 0.5282(3) 0.136(5) Uani 1 1 d . . . . .
H8 H 0.7894 0.4748 0.5461 0.163 Uiso 1 1 calc R . . . .
C2 C 0.3855(6) 0.2999(3) 0.6392(4) 0.142(6) Uani 1 1 d . . . . .
C9 C 0.7905(9) 0.5054(4) 0.5148(3) 0.174(7) Uani 1 1 d . . . . .
H9 H 0.7915 0.5263 0.5236 0.208 Uiso 1 1 calc R . . . .
C3 C 0.3215(7) 0.3124(4) 0.6451(5) 0.227(13) Uani 1 1 d . . . . .
H3 H 0.2849 0.2978 0.6459 0.272 Uiso 1 1 calc R . . . .
C6 C 0.4327(8) 0.3584(4) 0.6396(6) 0.283(17) Uani 1 1 d . . . . .
H6 H 0.4675 0.3736 0.6367 0.339 Uiso 1 1 calc R . . . .
C4 C 0.3160(8) 0.3466(5) 0.6496(7) 0.34(2) Uani 1 1 d . U . . .
H4 H 0.2758 0.3553 0.6555 0.404 Uiso 1 1 calc R . . . .
C5 C 0.3690(8) 0.3692(5) 0.6457(7) 0.33(2) Uani 1 1 d . . . . .
H5 H 0.3611 0.3928 0.6472 0.394 Uiso 1 1 calc R . . . .
H1WA H 0.581(2) 0.206(3) 0.621(2) 0.10(3) Uiso 1 1 d D . . . .
H1WB H 0.518(5) 0.2235(15) 0.6248(5) 0.116 Uiso 1 1 d DR . . . .
H2W H 0.735(4) 0.318(3) 0.4862(8) 0.116 Uiso 1 1 d DR . . A 1

loop_
_atom_site_aniso_label
_atom_site_aniso_U_11
_atom_site_aniso_U_22
_atom_site_aniso_U_33
_atom_site_aniso_U_23
_atom_site_aniso_U_13
_atom_site_aniso_U_12
Mo2 0.0560(4) 0.0847(5) 0.0617(4) -0.0070(4) 0.0095(3) -0.0002(4)
Mo12 0.0626(4) 0.0814(5) 0.0601(4) -0.0213(4) 0.0083(3) 0.0056(4)
Mo11 0.0539(4) 0.0722(5) 0.0815(5) -0.0233(4) 0.0048(3) -0.0035(3)
Mo1 0.0738(5) 0.0770(5) 0.0640(5) -0.0085(4) 0.0037(4) -0.0146(4)
Mo8 0.0842(5) 0.0701(5) 0.0731(5) -0.0165(4) 0.0049(4) 0.0034(4)
Mo3 0.0695(5) 0.0946(6) 0.0653(5) -0.0065(4) -0.0138(4) -0.0176(4)
Mo5 0.0736(5) 0.0825(5) 0.0705(5) -0.0030(4) 0.0127(4) -0.0100(4)
Mo10 0.0618(4) 0.0911(6) 0.0696(5) -0.0282(4) -0.0118(4) 0.0036(4)
Mo9 0.0623(4) 0.0881(6) 0.0816(5) -0.0180(4) -0.0066(4) 0.0115(4)
Mo7 0.0800(5) 0.0816(5) 0.0877(6) -0.0313(4) 0.0251(4) 0.0026(4)
Mo4 0.0933(6) 0.1010(6) 0.0527(4) -0.0046(4) -0.0089(4) -0.0185(5)
Mo6 0.0962(6) 0.0963(6) 0.0638(5) -0.0249(4) 0.0273(4) -0.0133(5)
Zn4 0.0547(5) 0.0777(6) 0.0773(7) -0.0008(5) 0.0009(5) 0.0010(5)
Zn2 0.0791(7) 0.0879(7) 0.0487(5) -0.0093(5) -0.0002(5) 0.0066(5)
Zn3 0.0513(5) 0.0833(7) 0.0943(8) -0.0236(6) 0.0120(5) -0.0032(5)
Zn1 0.1018(8) 0.0881(7) 0.0540(6) -0.0289(5) 0.0054(5) -0.0185(6)
P1 0.0524(10) 0.0697(12) 0.0473(10) -0.0175(9) 0.0027(8) -0.0011(9)
O40 0.058(3) 0.081(3) 0.042(3) -0.017(2) 0.003(2) -0.009(3)
O39 0.051(3) 0.072(3) 0.053(3) -0.021(2) -0.001(2) 0.000(2)
O37 0.056(3) 0.074(3) 0.047(3) -0.011(2) -0.002(2) -0.008(3)
O32 0.048(3) 0.077(4) 0.076(4) -0.016(3) 0.005(3) 0.003(3)
O22 0.075(3) 0.074(3) 0.051(3) -0.012(3) 0.004(3) -0.005(3)
O29 0.058(3) 0.079(4) 0.082(4) -0.014(3) 0.012(3) -0.008(3)
O38 0.061(3) 0.076(3) 0.052(3) -0.019(3) 0.005(2) 0.004(3)
O25 0.072(3) 0.082(4) 0.054(3) -0.013(3) 0.004(3) 0.003(3)
O31 0.059(3) 0.080(4) 0.077(4) -0.006(3) 0.009(3) 0.000(3)
O33 0.062(3) 0.072(4) 0.077(4) -0.024(3) 0.005(3) 0.005(3)
O26 0.069(3) 0.095(4) 0.056(3) -0.017(3) -0.007(3) 0.011(3)
O28 0.046(3) 0.083(4) 0.098(4) -0.031(3) -0.007(3) -0.001(3)
O19 0.063(3) 0.095(4) 0.065(4) -0.003(3) -0.016(3) -0.004(3)
O7 0.094(4) 0.096(4) 0.048(3) -0.013(3) -0.006(3) -0.028(4)
O36 0.056(3) 0.085(4) 0.090(4) -0.039(3) -0.001(3) -0.005(3)
O5 0.116(5) 0.109(5) 0.050(3) -0.019(3) 0.005(3) -0.021(4)
O20 0.048(3) 0.097(4) 0.084(4) 0.004(3) -0.002(3) -0.015(3)
O3 0.094(4) 0.087(4) 0.066(4) -0.034(3) 0.019(3) -0.016(3)
O11 0.085(4) 0.077(4) 0.059(3) -0.020(3) 0.002(3) -0.012(3)
O35 0.075(4) 0.094(4) 0.061(3) -0.030(3) -0.006(3) 0.011(3)
O9 0.074(4) 0.093(4) 0.073(4) -0.013(3) -0.012(3) -0.023(3)
O17 0.088(4) 0.102(5) 0.066(4) -0.013(3) 0.027(3) -0.022(4)
N4 0.080(5) 0.083(5) 0.059(4) 0.000(4) 0.003(4) -0.002(4)
O21 0.062(3) 0.094(4) 0.063(3) -0.007(3) 0.011(3) -0.004(3)
O24 0.068(4) 0.109(5) 0.093(5) -0.007(4) 0.026(3) -0.004(3)
O1 0.147(7) 0.105(5) 0.063(4) -0.040(4) 0.009(4) -0.027(5)
N5 0.112(9) 0.087(7) 0.042(5) 0.000 0.000 -0.004(6)
O41 0.068(4) 0.066(4) 0.126(6) -0.027(4) 0.013(4) -0.007(3)
N3 0.054(4) 0.083(5) 0.088(5) -0.020(4) 0.006(4) -0.002(4)
O16 0.072(4) 0.076(4) 0.088(4) -0.024(3) 0.021(3) -0.005(3)
O13 0.093(4) 0.070(4) 0.091(4) -0.028(3) 0.019(4) -0.001(3)
O18 0.092(4) 0.094(4) 0.071(4) 0.012(3) -0.006(3) -0.014(4)
O34 0.089(4) 0.105(5) 0.074(4) -0.032(4) 0.017(3) 0.011(4)
O23 0.080(4) 0.080(4) 0.088(4) 0.000(3) 0.001(3) 0.015(3)
O10 0.108(5) 0.085(4) 0.102(5) 0.000(4) 0.013(4) -0.018(4)
O15 0.061(4) 0.086(4) 0.117(5) -0.024(4) 0.014(3) 0.015(3)
O2 0.191(9) 0.118(6) 0.077(5) -0.050(5) 0.005(5) -0.025(6)
O8 0.085(5) 0.145(6) 0.092(5) 0.003(4) -0.034(4) -0.029(4)
O30 0.105(5) 0.090(5) 0.113(6) 0.008(4) 0.028(4) -0.014(4)
O4 0.144(7) 0.116(6) 0.088(5) -0.030(4) 0.053(5) -0.010(5)
O42 0.085(4) 0.121(6) 0.097(5) -0.037(4) -0.028(4) 0.000(4)
N1 0.060(4) 0.073(5) 0.124(7) -0.033(5) 0.020(4) -0.002(4)
O12 0.124(6) 0.082(4) 0.097(5) -0.012(4) 0.009(4) 0.014(4)
N2 0.047(4) 0.083(5) 0.114(6) -0.015(5) 0.016(4) -0.001(3)
O27 0.081(5) 0.111(5) 0.120(6) -0.006(4) -0.028(4) 0.016(4)
O14 0.118(6) 0.107(5) 0.117(6) -0.042(5) 0.041(5) 0.016(5)
O6 0.135(6) 0.149(7) 0.065(4) 0.004(4) -0.035(4) -0.029(5)
O2W 0.34(2) 0.133(11) 0.053(6) 0.000 0.000 -0.046(13)
O1W 0.067(5) 0.120(7) 0.287(14) -0.035(8) 0.038(7) -0.002(5)
C7 0.099(7) 0.079(6) 0.078(6) -0.004(5) 0.009(5) -0.007(5)
C10 0.106(8) 0.120(10) 0.081(8) -0.053(7) -0.007(6) 0.002(7)
C11 0.107(8) 0.092(7) 0.070(6) -0.043(6) 0.004(5) -0.006(6)
C13 0.171(12) 0.126(10) 0.063(6) -0.043(7) 0.026(7) -0.030(9)
C12 0.165(12) 0.115(9) 0.072(7) -0.036(6) -0.026(7) 0.011(8)
C1 0.065(6) 0.099(8) 0.250(17) -0.064(10) 0.049(9) -0.009(6)
C8 0.220(16) 0.073(7) 0.114(10) -0.018(7) 0.024(10) -0.011(9)
C2 0.067(7) 0.113(10) 0.247(18) -0.061(11) 0.046(9) -0.001(7)
C9 0.246(19) 0.096(10) 0.178(16) -0.032(9) -0.005(13) -0.035(11)
C3 0.085(9) 0.107(10) 0.49(4) -0.093(16) 0.119(15) -0.011(8)
C6 0.117(12) 0.113(12) 0.62(5) -0.14(2) 0.11(2) -0.008(10)
C4 0.094(11) 0.142(14) 0.77(6) -0.16(2) 0.17(2) -0.018(10)
C5 0.084(10) 0.139(14) 0.76(6) -0.16(3) 0.11(2) -0.013(10)

loop_
_atom_type_symbol
_atom_type_description
_atom_type_scat_dispersion_real
_atom_type_scat_dispersion_imag
_atom_type_scat_source
C C 0.0033 0.0016 'International Tables Vol C Tables 4.2.6.8 and 6.1.1.4'
H H 0.0000 0.0000 'International Tables Vol C Tables 4.2.6.8 and 6.1.1.4'
Mo Mo -1.6832 0.6857 'International Tables Vol C Tables 4.2.6.8 and 6.1.1.4'
N N 0.0061 0.0033 'International Tables Vol C Tables 4.2.6.8 and 6.1.1.4'
O O 0.0106 0.0060 'International Tables Vol C Tables 4.2.6.8 and 6.1.1.4'
P P 0.1023 0.0942 'International Tables Vol C Tables 4.2.6.8 and 6.1.1.4'
Zn Zn 0.2839 1.4301 'International Tables Vol C Tables 4.2.6.8 and 6.1.1.4'

loop_
_geom_angle_atom_site_label_1
_geom_angle_atom_site_label_2
_geom_angle_atom_site_label_3
_geom_angle
_geom_angle_site_symmetry_1
_geom_angle_site_symmetry_3
O32 Mo2 O37 79.30(19) . .
O32 Mo2 O25 94.0(2) . .
O32 Mo2 O20 85.6(2) . .
O32 Mo2 O21 153.9(2) . .
O25 Mo2 O37 81.58(19) . .
O25 Mo2 O20 156.2(2) . .
O25 Mo2 O21 84.6(2) . .
O20 Mo2 O37 75.0(2) . .
O21 Mo2 O37 74.8(2) . .
O21 Mo2 O20 85.5(2) . .
O24 Mo2 O37 169.8(3) . .
O24 Mo2 O32 105.4(3) . .
O24 Mo2 O25 106.7(3) . .
O24 Mo2 O20 96.2(3) . .
O24 Mo2 O21 99.8(3) . .
O32 Mo12 O39 80.40(19) . .
O32 Mo12 O33 83.3(2) . .
O32 Mo12 O35 154.9(2) . .
O25 Mo12 O39 80.6(2) . .
O25 Mo12 O32 93.6(2) . .
O25 Mo12 O33 153.6(2) . .
O25 Mo12 O35 86.3(3) . .
O33 Mo12 O39 73.03(19) . .
O35 Mo12 O39 74.83(19) . .
O35 Mo12 O33 85.7(3) . .
O34 Mo12 O39 171.5(3) . .
O34 Mo12 O32 105.5(3) . .
O34 Mo12 O25 104.8(3) . .
O34 Mo12 O33 101.4(3) . .
O34 Mo12 O35 98.7(3) . .
O29 Mo11 O39 80.1(2) . .
O29 Mo11 O31 73.1(2) . .
O31 Mo11 O39 78.6(2) . .
O33 Mo11 O39 74.9(2) . .
O33 Mo11 O29 151.3(2) . .
O33 Mo11 O31 88.1(2) . .
O36 Mo11 O39 75.4(2) . .
O36 Mo11 O29 88.4(3) . .
O36 Mo11 O31 150.3(2) . .
O36 Mo11 O33 98.6(3) . .
O41 Mo11 O39 179.0(3) . .
O41 Mo11 O29 100.1(3) . .
O41 Mo11 O31 102.4(3) . .
O41 Mo11 O33 105.1(3) . .
O41 Mo11 O36 103.7(3) . .
O22 Mo1 O37 80.3(2) . .
O11 Mo1 O37 79.9(2) . .
O11 Mo1 O22 74.4(2) . .
O9 Mo1 O37 74.2(2) . .
O9 Mo1 O22 151.1(2) . .
O9 Mo1 O11 88.0(3) . .
O9 Mo1 O21 97.2(3) . .
O21 Mo1 O37 74.2(2) . .
O21 Mo1 O22 88.4(2) . .
O21 Mo1 O11 151.0(2) . .
O10 Mo1 O37 176.6(3) . .
O10 Mo1 O22 102.7(3) . .
O10 Mo1 O11 102.4(3) . .
O10 Mo1 O9 103.3(3) . .
O10 Mo1 O21 104.0(3) . .
O22 Mo8 O38 78.8(2) . .
O22 Mo8 O11 73.8(2) . .
O11 Mo8 O38 78.6(2) . .
O13 Mo8 O22 152.0(3) . .
O13 Mo8 O38 76.0(2) . .
O13 Mo8 O11 89.2(3) . .
O23 Mo8 O22 87.4(2) . .
O23 Mo8 O38 76.3(2) . .
O23 Mo8 O11 151.1(3) . .
O23 Mo8 O13 98.3(3) . .
O12 Mo8 O22 100.9(3) . .
O12 Mo8 O38 179.1(3) . .
O12 Mo8 O11 102.2(3) . .
O12 Mo8 O13 104.5(3) . .
O12 Mo8 O23 102.8(3) . .
O19 Mo3 O37 79.7(2) . .
O19 Mo3 O20 85.9(2) . .
O19 Mo3 O9 154.0(2) . .
O7 Mo3 O37 80.7(2) . .
O7 Mo3 O19 93.5(3) . .
O7 Mo3 O20 155.1(2) . .
O7 Mo3 O9 84.2(3) . .
O20 Mo3 O37 74.67(19) . .
O9 Mo3 O37 74.3(2) . .
O9 Mo3 O20 85.5(3) . .
O8 Mo3 O37 171.3(3) . .
O8 Mo3 O19 105.2(3) . .
O8 Mo3 O7 105.8(3) . .
O8 Mo3 O20 98.4(3) . .
O8 Mo3 O9 100.3(3) . .
O29 Mo5 O40 80.4(2) . .
O31 Mo5 O40 78.5(2) . .
O31 Mo5 O29 73.9(2) . .
O17 Mo5 O40 75.3(2) . .
O17 Mo5 O29 89.2(3) . .
O17 Mo5 O31 150.8(3) . .
O17 Mo5 O18 96.9(3) . .
O18 Mo5 O40 74.3(2) . .
O18 Mo5 O29 151.4(3) . .
O18 Mo5 O31 88.1(3) . .
O30 Mo5 O40 178.2(3) . .
O30 Mo5 O29 101.3(3) . .
O30 Mo5 O31 101.3(3) . .
O30 Mo5 O17 105.3(3) . .
O30 Mo5 O18 103.9(4) . .
O26 Mo10 O39 80.2(2) . .
O26 Mo10 O28 94.0(2) . .
O26 Mo10 O36 152.0(2) . .
O26 Mo10 O35 86.4(2) . .
O28 Mo10 O39 80.40(19) . .
O28 Mo10 O36 82.3(2) . .
O28 Mo10 O35 153.0(2) . .
O36 Mo10 O39 71.9(2) . .
O35 Mo10 O39 73.09(19) . .
O35 Mo10 O36 84.9(2) . .
O42 Mo10 O39 171.3(3) . .
O42 Mo10 O26 104.8(3) . .
O42 Mo10 O28 106.0(3) . .
O42 Mo10 O36 102.8(3) . .
O42 Mo10 O35 99.9(3) . .
O26 Mo9 O38 79.01(19) . .
O26 Mo9 O23 81.6(3) . .
O28 Mo9 O38 80.7(2) . .
O28 Mo9 O26 93.2(2) . .
O28 Mo9 O23 153.0(2) . .
O23 Mo9 O38 72.3(2) . .
O15 Mo9 O38 73.2(2) . .
O15 Mo9 O26 151.8(2) . .
O15 Mo9 O28 87.1(3) . .
O15 Mo9 O23 85.5(3) . .
O27 Mo9 O38 171.5(3) . .
O27 Mo9 O26 105.2(3) . .
O27 Mo9 O28 106.3(3) . .
O27 Mo9 O23 100.6(3) . .
O27 Mo9 O15 101.8(3) . .
O3 Mo7 O38 78.1(2) . .
O3 Mo7 O13 81.9(3) . .
O16 Mo7 O38 80.8(2) . .
O16 Mo7 O3 92.4(3) . .
O16 Mo7 O13 153.4(2) . .
O13 Mo7 O38 72.6(2) . .
O15 Mo7 O38 73.6(2) . .
O15 Mo7 O3 151.3(2) . .
O15 Mo7 O16 87.6(3) . .
O15 Mo7 O13 85.4(3) . .
O14 Mo7 O38 172.5(3) . .
O14 Mo7 O3 105.2(3) . .
O14 Mo7 O16 105.5(3) . .
O14 Mo7 O13 101.0(3) . .
O14 Mo7 O15 102.4(4) . .
O19 Mo4 O40 81.37(19) . .
O19 Mo4 O5 157.0(2) . .
O19 Mo4 O18 84.9(3) . .
O7 Mo4 O40 80.2(2) . .
O7 Mo4 O19 92.9(3) . .
O7 Mo4 O5 84.1(3) . .
O7 Mo4 O18 153.3(3) . .
O5 Mo4 O40 75.6(2) . .
O18 Mo4 O40 73.1(2) . .
O18 Mo4 O5 87.6(3) . .
O6 Mo4 O40 170.4(3) . .
O6 Mo4 O19 105.4(4) . .
O6 Mo4 O7 105.9(3) . .
O6 Mo4 O5 97.4(4) . .
O6 Mo4 O18 100.3(3) . .
O5 Mo6 O40 73.2(2) . .
O3 Mo6 O40 79.7(2) . .
O3 Mo6 O5 83.8(3) . .
O3 Mo6 O17 151.3(2) . .
O3 Mo6 O16 92.9(3) . .
O17 Mo6 O40 71.7(2) . .
O17 Mo6 O5 86.2(3) . .
O16 Mo6 O40 81.3(2) . .
O16 Mo6 O5 154.5(2) . .
O16 Mo6 O17 84.7(3) . .
O4 Mo6 O40 168.9(4) . .
O4 Mo6 O5 98.3(4) . .
O4 Mo6 O3 106.9(3) . .
O4 Mo6 O17 101.1(3) . .
O4 Mo6 O16 106.8(4) . .
O32 Zn4 O19 99.7(2) . .
O32 Zn4 N2 114.6(3) . 11_665
O31 Zn4 O32 111.5(2) . .
O31 Zn4 O19 110.3(2) . .
O31 Zn4 N2 105.0(3) . 11_665
N2 Zn4 O19 115.8(3) 11_665 .
O22 Zn2 O25 110.2(2) . .
O22 Zn2 O26 112.3(2) . .
O22 Zn2 N4 109.3(3) . .
O25 Zn2 N4 113.6(3) . .
O26 Zn2 O25 100.0(3) . .
O26 Zn2 N4 111.2(3) . .
O29 Zn3 O16 110.2(3) . .
O29 Zn3 N1 115.4(3) . .
O28 Zn3 O29 111.6(2) . .
O28 Zn3 O16 100.0(3) . .
O28 Zn3 N1 110.0(3) . .
O16 Zn3 N1 108.3(3) . .
O3 Zn1 O7 102.1(3) . .
O11 Zn1 O7 108.4(2) . .
O11 Zn1 O3 112.4(3) . .
O1 Zn1 O7 110.4(3) . .
O1 Zn1 O3 107.5(3) . .
O1 Zn1 O11 115.3(3) . .
O39 P1 O40 110.0(3) . .
O37 P1 O40 108.7(3) . .
O37 P1 O39 108.4(3) . .
O38 P1 O40 109.4(3) . .
O38 P1 O39 108.7(3) . .
O38 P1 O37 111.5(3) . .
Mo5 O40 Mo6 83.62(15) . .
Mo4 O40 Mo5 85.09(17) . .
Mo4 O40 Mo6 90.36(15) . .
P1 O40 Mo5 132.1(3) . .
P1 O40 Mo4 126.0(3) . .
P1 O40 Mo6 125.4(3) . .
Mo12 O39 Mo11 84.56(15) . .
Mo12 O39 Mo10 87.95(15) . .
Mo11 O39 Mo10 83.62(14) . .
P1 O39 Mo12 126.5(3) . .
P1 O39 Mo11 132.2(3) . .
P1 O39 Mo10 126.8(3) . .
Mo2 O37 Mo1 83.77(15) . .
Mo2 O37 Mo3 90.89(17) . .
Mo3 O37 Mo1 83.90(15) . .
P1 O37 Mo2 127.5(3) . .
P1 O37 Mo1 129.0(3) . .
P1 O37 Mo3 127.2(3) . .
Mo2 O32 Mo12 83.6(2) . .
Mo2 O32 Zn4 138.5(3) . .
Zn4 O32 Mo12 128.0(3) . .
Mo1 O22 Mo8 104.9(2) . .
Zn2 O22 Mo1 125.2(3) . .
Zn2 O22 Mo8 122.8(3) . .
Mo5 O29 Mo11 105.7(3) . .
Zn3 O29 Mo11 122.6(3) . .
Zn3 O29 Mo5 124.8(3) . .
Mo8 O38 Mo9 83.34(17) . .
Mo8 O38 Mo7 83.34(15) . .
Mo9 O38 Mo7 84.41(16) . .
P1 O38 Mo8 133.7(3) . .
P1 O38 Mo9 127.4(3) . .
P1 O38 Mo7 127.6(3) . .
Mo12 O25 Mo2 83.5(2) . .
Zn2 O25 Mo2 129.3(3) . .
Zn2 O25 Mo12 137.8(3) . .
Mo5 O31 Mo11 105.6(2) . .
Zn4 O31 Mo11 123.0(3) . .
Zn4 O31 Mo5 125.4(3) . .
Mo11 O33 Mo12 125.9(3) . .
Mo10 O26 Mo9 83.4(2) . .
Zn2 O26 Mo10 138.3(3) . .
Zn2 O26 Mo9 129.0(3) . .
Mo9 O28 Mo10 83.8(3) . .
Zn3 O28 Mo10 129.8(3) . .
Zn3 O28 Mo9 137.4(3) . .
Mo3 O19 Zn4 137.6(3) . .
Mo4 O19 Mo3 83.6(2) . .
Mo4 O19 Zn4 128.0(3) . .
Mo3 O7 Mo4 84.6(3) . .
Mo3 O7 Zn1 130.8(3) . .
Mo4 O7 Zn1 136.0(3) . .
Mo11 O36 Mo10 127.9(3) . .
Mo11 O36 H36 107.5(17) . .
Mo10 O36 H36 120.9(18) . .
Mo4 O5 Mo6 120.6(3) . .
Mo2 O20 Mo3 119.5(3) . .
Mo6 O3 Mo7 84.3(2) . .
Mo6 O3 Zn1 137.3(4) . .
Zn1 O3 Mo7 129.7(3) . .
Mo1 O11 Mo8 105.1(3) . .
Zn1 O11 Mo1 126.3(3) . .
Zn1 O11 Mo8 121.4(3) . .
Mo12 O35 Mo10 124.1(3) . .
Mo1 O9 Mo3 126.8(3) . .
Mo5 O17 Mo6 128.9(3) . .
Mo5 O17 H17 106.8(17) . .
Mo6 O17 H17 119.7(19) . .
N5 N4 Zn2 118.9(6) . .
N5 N4 C7 109.4(8) . .
C7 N4 Zn2 131.5(6) . .
Mo1 O21 Mo2 126.6(3) . .
C10 O1 Zn1 114.1(7) . .
N4 N5 N4 109.4(10) . 10_556
N2 N3 N1 110.4(7) . .
Mo7 O16 Mo6 84.5(2) . .
Mo7 O16 Zn3 136.8(4) . .
Mo6 O16 Zn3 129.6(3) . .
Mo8 O13 Mo7 126.2(3) . .
Mo5 O18 Mo4 126.5(3) . .
Mo8 O23 Mo9 126.0(3) . .
Mo7 O15 Mo9 128.8(3) . .
N3 N1 Zn3 123.5(5) . .
N3 N1 C1 108.2(8) . .
C1 N1 Zn3 128.0(7) . .
N3 N2 Zn4 121.5(6) . 11_565
N3 N2 C2 107.6(8) . .
C2 N2 Zn4 130.6(7) . 11_565
H1WA O1W H1WB 122(10) . .
N4 C7 C7 105.9(5) . 10_556
N4 C7 C8 131.3(10) . .
C8 C7 C7 122.7(7) . 10_556
O1 C10 O2 127.5(9) . .
O1 C10 C11 116.3(12) . .
O2 C10 C11 116.1(11) . .
C13 C11 C10 118.8(11) . .
C12 C11 C10 121.3(12) . .
C12 C11 C13 119.9(9) . .
C11 C13 H13 119.4 . .
C11 C13 C12 121.2(11) . 8_456
C12 C13 H13 119.4 8_456 .
C11 C12 C13 118.9(12) . 8_456
C11 C12 H12 120.6 . .
C13 C12 H12 120.6 8_456 .
N1 C1 C2 107.2(10) . .
N1 C1 C6 131.6(11) . .
C2 C1 C6 121.1(12) . .
C7 C8 H8 121.7 . .
C9 C8 C7 116.5(13) . .
C9 C8 H8 121.7 . .
N2 C2 C1 106.6(9) . .
N2 C2 C3 131.6(12) . .
C1 C2 C3 121.7(12) . .
C8 C9 C9 120.8(8) . 10_556
C8 C9 H9 119.6 . .
C9 C9 H9 119.6 10_556 .
C2 C3 H3 121.6 . .
C4 C3 C2 116.7(13) . .
C4 C3 H3 121.6 . .
C1 C6 H6 122.9 . .
C5 C6 C1 114.2(15) . .
C5 C6 H6 122.9 . .
C3 C4 H4 119.1 . .
C3 C4 C5 121.8(14) . .
C5 C4 H4 119.1 . .
C6 C5 C4 123.4(17) . .
C6 C5 H5 118.3 . .
C4 C5 H5 118.3 . .

loop_
_geom_bond_atom_site_label_1
_geom_bond_atom_site_label_2
_geom_bond_distance
_geom_bond_site_symmetry_2
Mo2 O37 2.490(5) .
Mo2 O32 1.956(6) .
Mo2 O25 1.968(6) .
Mo2 O20 2.055(6) .
Mo2 O21 2.014(6) .
Mo2 O24 1.657(6) .
Mo12 O39 2.508(5) .
Mo12 O32 1.972(6) .
Mo12 O25 1.965(6) .
Mo12 O33 2.031(6) .
Mo12 O35 1.993(6) .
Mo12 O34 1.664(6) .
Mo11 O39 2.570(5) .
Mo11 O29 2.008(6) .
Mo11 O31 2.010(6) .
Mo11 O33 1.803(5) .
Mo11 O36 1.791(6) .
Mo11 O41 1.685(6) .
Mo1 O37 2.631(5) .
Mo1 O22 2.009(6) .
Mo1 O11 1.996(6) .
Mo1 O9 1.812(6) .
Mo1 O21 1.814(6) .
Mo1 O10 1.701(7) .
Mo8 O22 2.013(5) .
Mo8 O38 2.580(6) .
Mo8 O11 2.020(6) .
Mo8 O13 1.818(6) .
Mo8 O23 1.798(7) .
Mo8 O12 1.692(7) .
Mo3 O37 2.498(5) .
Mo3 O19 1.961(6) .
Mo3 O7 1.927(7) .
Mo3 O20 2.061(6) .
Mo3 O9 2.022(7) .
Mo3 O8 1.664(6) .
Mo5 O40 2.561(6) .
Mo5 O29 1.993(6) .
Mo5 O31 1.992(6) .
Mo5 O17 1.796(6) .
Mo5 O18 1.825(6) .
Mo5 O30 1.668(7) .
Mo10 O39 2.576(5) .
Mo10 O26 1.964(6) .
Mo10 O28 1.974(6) .
Mo10 O36 2.027(7) .
Mo10 O35 2.004(6) .
Mo10 O42 1.660(6) .
Mo9 O38 2.589(5) .
Mo9 O26 1.996(6) .
Mo9 O28 1.970(7) .
Mo9 O23 2.057(7) .
Mo9 O15 1.941(6) .
Mo9 O27 1.661(7) .
Mo7 O38 2.589(5) .
Mo7 O3 1.970(7) .
Mo7 O16 1.956(6) .
Mo7 O13 2.034(7) .
Mo7 O15 1.917(7) .
Mo7 O14 1.672(6) .
Mo4 O40 2.498(5) .
Mo4 O19 1.956(6) .
Mo4 O7 1.952(6) .
Mo4 O5 2.064(7) .
Mo4 O18 2.005(6) .
Mo4 O6 1.663(7) .
Mo6 O40 2.587(5) .
Mo6 O5 2.088(7) .
Mo6 O3 1.951(6) .
Mo6 O17 2.007(7) .
Mo6 O16 1.957(7) .
Mo6 O4 1.659(6) .
Zn4 O32 1.966(6) .
Zn4 O31 1.950(6) .
Zn4 O19 1.977(6) .
Zn4 N2 1.969(7) 11_665
Zn2 O22 1.939(5) .
Zn2 O25 1.954(6) .
Zn2 O26 1.940(6) .
Zn2 N4 2.009(7) .
Zn3 O29 1.946(6) .
Zn3 O28 1.936(7) .
Zn3 O16 1.963(6) .
Zn3 N1 1.970(7) .
Zn1 O7 1.994(7) .
Zn1 O3 1.962(6) .
Zn1 O11 1.940(6) .
Zn1 O1 1.922(6) .
P1 O40 1.559(5) .
P1 O39 1.549(5) .
P1 O37 1.543(5) .
P1 O38 1.533(6) .
O36 H36 0.858(10) .
O17 H17 0.857(10) .
N4 N5 1.313(9) .
N4 C7 1.319(12) .
O1 C10 1.267(14) .
N5 N4 1.313(9) 10_556
N3 N1 1.326(9) .
N3 N2 1.319(9) .
O2 C10 1.269(15) .
N1 C1 1.336(12) .
N2 Zn4 1.969(7) 11_565
N2 C2 1.361(14) .
O2W H2W 0.783(18) .
O1W H1WA 0.83(5) .
O1W H1WB 0.831(16) .
C7 C7 1.419(19) 10_556
C7 C8 1.405(14) .
C10 C11 1.518(13) .
C11 C13 1.351(16) .
C11 C12 1.346(15) .
C13 H13 0.9300 .
C13 C12 1.405(14) 8_456
C12 C13 1.405(14) 8_456
C12 H12 0.9300 .
C1 C2 1.388(16) .
C1 C6 1.435(19) .
C8 H8 0.9300 .
C8 C9 1.364(19) .
C2 C3 1.415(15) .
C9 C9 1.54(3) 10_556
C9 H9 0.9300 .
C3 H3 0.9300 .
C3 C4 1.35(2) .
C6 H6 0.9300 .
C6 C5 1.39(2) .
C4 H4 0.9300 .
C4 C5 1.40(2) .
C5 H5 0.9300 .

loop_
_platon_squeeze_void_nr
_platon_squeeze_void_average_x
_platon_squeeze_void_average_y
_platon_squeeze_void_average_z
_platon_squeeze_void_volume
_platon_squeeze_void_count_electrons
_platon_squeeze_void_content
1 -0.003 -0.007 -0.006 24442 4237 ' '
